data_1510649
loop_
_publ_author_name
'Schlaeger, M.'
'Hoppe, R.'

_publ_section_title
;
 Das erste quinquinaere Orthoborat der Alkalimetalle: Cs3Na(Li2(BO3)2)
;
_journal_name_full 'Zeitschrift fuer Anorganische und Allgemeine Chemie'
_journal_page_first 25
_journal_page_last 34
_journal_paper_doi 10.1002/zaac.19916050103
_journal_volume 605
_journal_year 1991
_chemical_formula_sum 'B2 Cs3 Li2 Na O6'
_chemical_name_systematic 'Cs3 Na (Li2 (B O3)2)'
_space_group_IT_number 2
_symmetry_space_group_name_Hall '-P 1'
_symmetry_space_group_name_H-M 'P -1'
_cell_angle_alpha 103.92
_cell_angle_beta 101.41
_cell_angle_gamma 96.68
_cell_formula_units_Z 2
_cell_length_a 10.267
_cell_length_b 7.334
_cell_length_c 6.733
_cell_volume 475.156
_citation_journal_id_ASTM ZAACAB
_cod_data_source_file boron_131.cif
_cod_data_source_block B2Cs3Li2Na1O6
_cod_original_cell_volume 475.1561
_cod_original_formula_sum 'B2 Cs3 Li2 Na1 O6'
_cod_database_code 1510649

loop_
_symmetry_equiv_pos_as_xyz
x,y,z
-x,-y,-z

loop_
_atom_site_label
_atom_site_type_symbol
_atom_site_fract_x
_atom_site_fract_y
_atom_site_fract_z
_atom_site_occupancy
_atom_site_U_iso_or_equiv
B1 B+3 0.7801 0.312 0.0314 1 0.0
Na1 Na+1 0.4164 0.8269 0.3271 1 0.0
Li1 Li+1 0.7588 0.5995 0.228 1 0.0
Cs3 Cs+1 0.4823 0.303 0.1823 1 0.0
O4 O-2 0.2604 0.5539 0.07 1 0.0
O6 O-2 0.6259 0.7025 0.377 1 0.0
O3 O-2 0.3747 0.9751 0.6531 1 0.0
O2 O-2 0.1854 0.1252 0.6949 1 0.0
O5 O-2 0.2371 0.8769 0.071 1 0.0
Li2 Li+1 0.7636 0.0886 0.2036 1 0.0
Cs2 Cs+1 0.0753 0.7311 0.3529 1 0.0
O1 O-2 0.1623 0.6303 0.751 1 0.0
Cs1 Cs+1 0.1284 0.2258 0.214 1 0.0
B2 B+3 0.3136 0.1306 0.6492 1 0.0
